data_7101676
loop_
_publ_author_name
'Igarashi, Kazuki'
'Nogami, Takashi'
'Ishida, Takayuki'

_publ_section_title
;
 Magnetic exchange coupling tunable by means of selective cation
 binding into poly(radical-armed) azacrowns.
;
_journal_issue 5
_journal_name_full 'Chemical communications (Cambridge, England)'
_journal_page_first 501
_journal_page_last 503
_journal_paper_doi 10.1039/b613637k
_journal_year 2007
_chemical_formula_moiety 'C30 H54 Li N9 O6, Cl O4 '
_chemical_formula_sum 'C30 H54 Cl Li N9 O10'
_chemical_formula_weight 743.20
_space_group_IT_number 14
_symmetry_cell_setting monoclinic
_symmetry_Int_Tables_number 14
_symmetry_space_group_name_Hall '-P 2ybc'
_symmetry_space_group_name_H-M 'P 1 21/c 1'
_audit_creation_date 2006-08-22
_audit_creation_method 'by CrystalStructure 3.7.0'
_cell_angle_alpha 90.0000
_cell_angle_beta 101.47(7)
_cell_angle_gamma 90.0000
_cell_formula_units_Z 4
_cell_length_a 13.927(13)
_cell_length_b 18.118(16)
_cell_length_c 15.600(12)
_cell_measurement_reflns_used 39258
_cell_measurement_temperature 90.
_cell_measurement_theta_max 27.1
_cell_measurement_theta_min 1.1
_cell_volume 3858(6)
_computing_cell_refinement PROCESS-AUTO
_computing_data_collection PROCESS-AUTO
_computing_data_reduction CrystalStructure
_computing_publication_material 'CrystalStructure 3.7.0'
_computing_structure_refinement CRYSTALS
_computing_structure_solution SIR92
_diffrn_detector_area_resol_mean 10.00
_diffrn_measured_fraction_theta_full 0.990
_diffrn_measured_fraction_theta_max 0.970
_diffrn_measurement_device_type 'Rigaku RAXIS-RAPID'
_diffrn_measurement_method \w
_diffrn_radiation_type 'Mo K\a'
_diffrn_radiation_wavelength 0.71069
_diffrn_reflns_av_R_equivalents 0.103
_diffrn_reflns_limit_h_max 17
_diffrn_reflns_limit_h_min -17
_diffrn_reflns_limit_k_max 23
_diffrn_reflns_limit_k_min -23
_diffrn_reflns_limit_l_max 19
_diffrn_reflns_limit_l_min -19
_diffrn_reflns_number 28892
_diffrn_reflns_theta_full 27.10
_diffrn_reflns_theta_max 27.10
_exptl_absorpt_coefficient_mu 0.162
_exptl_absorpt_correction_T_max 0.953
_exptl_absorpt_correction_T_min 0.910
_exptl_absorpt_correction_type numerical
_exptl_absorpt_process_details
;
Higashi, T. (1999). Program for Absorption Correction.
Rigaku Corporation, Tokyo, Japan.
;
_exptl_crystal_colour red
_exptl_crystal_density_diffrn 1.280
_exptl_crystal_density_method 'not measured'
_exptl_crystal_description prism
_exptl_crystal_F_000 1588.00
_exptl_crystal_size_max 0.60
_exptl_crystal_size_mid 0.35
_exptl_crystal_size_min 0.30
_refine_diff_density_max 0.92
_refine_diff_density_min -0.92
_refine_ls_extinction_method none
_refine_ls_goodness_of_fit_ref 1.213
_refine_ls_hydrogen_treatment mixed
_refine_ls_number_parameters 658
_refine_ls_number_reflns 8246
_refine_ls_R_factor_gt 0.0534
_refine_ls_shift/su_max 0.0060
_refine_ls_structure_factor_coef F
_refine_ls_weighting_details 'w = 1/[0.0001Fo^2^ + 1.0000\s(Fo^2^)]'
_refine_ls_weighting_scheme calc
_refine_ls_wR_factor_ref 0.0588
_reflns_number_gt 3722
_reflns_number_total 8246
_reflns_threshold_expression F^2^>2.0\s(F^2^)
_cod_data_source_file b613637k.txt
_cod_data_source_block '_tacnNN3.LiClO4'
_cod_original_formula_sum 'C30 H54 Cl Li N9 O10 '
_cod_database_code 7101676

loop_
_symmetry_equiv_pos_site_id
_symmetry_equiv_pos_as_xyz
1 +X,+Y,+Z
2 -X,1/2+Y,1/2-Z
3 -X,-Y,-Z
4 +X,1/2-Y,1/2+Z

loop_
_atom_site_label
_atom_site_type_symbol
_atom_site_fract_x
_atom_site_fract_y
_atom_site_fract_z
_atom_site_U_iso_or_equiv
_atom_site_adp_type
_atom_site_occupancy
_atom_site_symmetry_multiplicity
_atom_site_calc_flag
_atom_site_refinement_flags
Cl(1) Cl 0.87058(8) 1.17614(5) 0.54865(6) 0.0322(3) Uani 1.00 1 d .
O(1) O 0.81347(18) 0.97879(12) 0.74608(14) 0.0289(7) Uani 1.00 1 d .
O(2) O 0.62769(18) 0.97456(12) 0.80376(14) 0.0280(7) Uani 1.00 1 d .
O(3) O 0.81976(18) 0.93725(12) 0.92691(14) 0.0285(7) Uani 1.00 1 d .
O(4) O 1.15233(18) 1.01121(13) 0.81126(14) 0.0296(7) Uani 1.00 1 d .
O(5) O 0.4684(2) 1.10908(14) 0.56198(17) 0.0430(9) Uani 1.00 1 d .
O(6) O 0.56839(18) 0.91800(12) 1.08370(16) 0.0312(8) Uani 1.00 1 d .
O(7) O 0.8690(2) 1.23538(13) 0.61107(16) 0.0407(9) Uani 1.00 1 d .
O(8) O 0.8558(2) 1.10556(12) 0.58827(16) 0.0359(8) Uani 1.00 1 d .
O(9) O 0.96355(19) 1.17579(14) 0.52028(17) 0.0436(9) Uani 1.00 1 d .
O(10) O 0.7917(2) 1.18782(13) 0.47297(16) 0.0390(8) Uani 1.00 1 d .
N(1) N 0.8900(2) 1.09583(16) 0.87498(18) 0.0229(9) Uani 1.00 1 d .
N(2) N 0.6947(2) 1.12900(14) 0.78374(18) 0.0222(8) Uani 1.00 1 d .
N(3) N 0.7244(2) 1.07837(16) 0.96039(18) 0.0210(8) Uani 1.00 1 d .
N(4) N 0.9070(2) 0.97173(16) 0.74578(18) 0.0223(8) Uani 1.00 1 d .
N(5) N 1.0665(2) 0.98671(16) 0.77547(18) 0.0240(9) Uani 1.00 1 d .
N(6) N 0.5636(2) 0.99527(16) 0.73559(18) 0.0255(9) Uani 1.00 1 d .
N(7) N 0.4871(2) 1.05844(18) 0.62190(19) 0.0316(10) Uani 1.00 1 d .
N(8) N 0.7573(2) 0.91050(14) 0.97078(18) 0.0233(9) Uani 1.00 1 d .
N(9) N 0.6378(2) 0.89948(16) 1.04373(18) 0.0242(9) Uani 1.00 1 d .
C(1) C 0.8763(2) 1.1494(2) 0.8013(2) 0.0259(12) Uani 1.00 1 d .
C(2) C 0.7745(2) 1.1848(2) 0.7864(2) 0.0252(11) Uani 1.00 1 d .
C(3) C 0.6236(2) 1.1501(2) 0.8386(2) 0.0256(12) Uani 1.00 1 d .
C(4) C 0.6689(2) 1.1482(2) 0.9359(2) 0.0244(11) Uani 1.00 1 d .
C(5) C 0.8243(2) 1.0912(2) 1.0136(2) 0.0248(11) Uani 1.00 1 d .
C(6) C 0.8921(3) 1.1311(2) 0.9621(2) 0.0267(12) Uani 1.00 1 d .
C(7) C 0.9790(2) 1.0521(2) 0.8778(2) 0.0251(11) Uani 1.00 1 d .
C(8) C 0.9821(2) 1.0053(2) 0.7993(2) 0.0222(10) Uani 1.00 1 d .
C(9) C 0.9420(2) 0.9143(2) 0.6891(2) 0.0253(11) Uani 1.00 1 d .
C(10) C 1.0503(2) 0.9399(2) 0.6937(2) 0.0229(10) Uani 1.00 1 d .
C(11) C 0.9331(3) 0.8399(2) 0.7352(3) 0.0331(14) Uani 1.00 1 d .
C(12) C 0.8768(3) 0.9152(2) 0.5978(2) 0.0298(13) Uani 1.00 1 d .
C(13) C 1.1256(3) 0.8774(2) 0.7053(2) 0.0324(14) Uani 1.00 1 d .
C(14) C 1.0634(3) 0.9906(2) 0.6181(2) 0.0277(12) Uani 1.00 1 d .
C(15) C 0.6483(2) 1.1127(2) 0.6923(2) 0.0276(12) Uani 1.00 1 d .
C(16) C 0.5697(2) 1.0550(2) 0.6838(2) 0.0256(11) Uani 1.00 1 d .
C(17) C 0.4742(2) 0.9487(2) 0.7010(2) 0.0262(11) Uani 1.00 1 d .
C(18) C 0.4100(2) 1.0061(2) 0.6400(2) 0.0318(12) Uani 1.00 1 d .
C(19) C 0.5105(3) 0.8845(2) 0.6512(3) 0.0350(14) Uani 1.00 1 d .
C(20) C 0.4313(3) 0.9213(2) 0.7771(3) 0.0364(15) Uani 1.00 1 d .
C(21) C 0.3513(2) 0.9741(2) 0.5548(2) 0.0444(14) Uani 1.00 1 d .
C(22) C 0.3442(3) 1.0531(2) 0.6880(3) 0.0368(14) Uani 1.00 1 d .
C(23) C 0.6660(2) 1.0290(2) 1.0056(2) 0.0235(11) Uani 1.00 1 d .
C(24) C 0.6903(2) 0.9477(2) 1.0054(2) 0.0236(10) Uani 1.00 1 d .
C(25) C 0.7419(2) 0.8271(2) 0.9746(2) 0.0265(11) Uani 1.00 1 d .
C(26) C 0.6784(2) 0.8218(2) 1.0471(2) 0.0296(11) Uani 1.00 1 d .
C(27) C 0.6878(3) 0.8044(2) 0.8833(2) 0.0351(14) Uani 1.00 1 d .
C(28) C 0.8415(3) 0.7882(2) 0.9953(3) 0.0325(13) Uani 1.00 1 d .
C(29) C 0.5943(2) 0.7664(2) 1.0285(2) 0.0409(13) Uani 1.00 1 d .
C(30) C 0.7371(4) 0.8115(2) 1.1400(2) 0.0407(15) Uani 1.00 1 d .
Li(1) Li 0.7607(4) 1.0257(3) 0.8440(4) 0.032(2) Uani 1.00 1 d .
H(1) H 0.929(2) 1.1849(15) 0.8115(16) 0.006(7) Uiso 1.00 1 d .
H(2) H 0.883(2) 1.1210(18) 0.748(2) 0.033(10) Uiso 1.00 1 d .
H(3) H 0.772(2) 1.217(2) 0.733(2) 0.052(13) Uiso 1.00 1 d .
H(4) H 0.775(2) 1.2183(16) 0.8318(19) 0.012(8) Uiso 1.00 1 d .
H(5) H 0.567(2) 1.1135(15) 0.8275(17) 0.006(8) Uiso 1.00 1 d .
H(6) H 0.591(2) 1.1971(17) 0.8241(19) 0.018(9) Uiso 1.00 1 d .
H(7) H 0.615(2) 1.1572(14) 0.9726(17) 0.006(7) Uiso 1.00 1 d .
H(8) H 0.708(2) 1.1872(16) 0.9454(18) 0.006(8) Uiso 1.00 1 d .
H(9) H 0.853(2) 1.0466(17) 1.0339(18) 0.013(9) Uiso 1.00 1 d .
H(10) H 0.823(2) 1.1203(18) 1.068(2) 0.031(10) Uiso 1.00 1 d .
H(11) H 0.963(2) 1.1313(19) 1.001(2) 0.045(12) Uiso 1.00 1 d .
H(12) H 0.8738(19) 1.1817(16) 0.9535(16) 0.006(7) Uiso 1.00 1 d .
H(13) H 0.984(2) 1.0210(16) 0.9265(19) 0.013(9) Uiso 1.00 1 d .
H(14) H 1.036(2) 1.0811(16) 0.8882(18) 0.012(9) Uiso 1.00 1 d .
H(15) H 0.870(2) 0.8358(18) 0.742(2) 0.025(10) Uiso 1.00 1 d .
H(16) H 0.954(2) 0.8003(18) 0.699(2) 0.029(10) Uiso 1.00 1 d .
H(17) H 0.975(2) 0.8358(19) 0.792(2) 0.034(11) Uiso 1.00 1 d .
H(18) H 0.875(2) 0.9684(19) 0.574(2) 0.030(10) Uiso 1.00 1 d .
H(19) H 0.910(2) 0.8806(18) 0.560(2) 0.035(10) Uiso 1.00 1 d .
H(20) H 0.815(2) 0.899(2) 0.600(2) 0.046(13) Uiso 1.00 1 d .
H(21) H 1.121(2) 0.844(2) 0.755(2) 0.043(12) Uiso 1.00 1 d .
H(22) H 1.110(2) 0.8465(17) 0.657(2) 0.021(10) Uiso 1.00 1 d .
H(23) H 1.185(2) 0.9008(19) 0.710(2) 0.033(11) Uiso 1.00 1 d .
H(24) H 1.125(2) 1.0142(18) 0.632(2) 0.029(10) Uiso 1.00 1 d .
H(25) H 1.057(2) 0.9620(17) 0.561(2) 0.028(9) Uiso 1.00 1 d .
H(26) H 1.011(2) 1.0317(16) 0.6131(18) 0.016(8) Uiso 1.00 1 d .
H(27) H 0.612(2) 1.1571(19) 0.655(2) 0.041(11) Uiso 1.00 1 d .
H(28) H 0.706(2) 1.0936(17) 0.657(2) 0.032(10) Uiso 1.00 1 d .
H(29) H 0.457(2) 0.8527(19) 0.633(2) 0.033(11) Uiso 1.00 1 d .
H(30) H 0.543(2) 0.8998(18) 0.597(2) 0.039(11) Uiso 1.00 1 d .
H(31) H 0.554(2) 0.8565(19) 0.690(2) 0.036(12) Uiso 1.00 1 d .
H(32) H 0.424(2) 0.9583(19) 0.818(2) 0.035(12) Uiso 1.00 1 d .
H(33) H 0.382(2) 0.900(2) 0.756(2) 0.032(13) Uiso 1.00 1 d .
H(34) H 0.480(2) 0.886(2) 0.815(2) 0.051(14) Uiso 1.00 1 d .
H(35) H 0.3201 1.0132 0.5193 0.050 Uiso 1.00 1 d R
H(36) H 0.3939 0.9485 0.5246 0.050 Uiso 1.00 1 d R
H(37) H 0.3031 0.9410 0.5676 0.050 Uiso 1.00 1 d R
H(38) H 0.385(2) 1.0773(16) 0.748(2) 0.022(9) Uiso 1.00 1 d .
H(39) H 0.295(3) 1.027(2) 0.703(2) 0.055(14) Uiso 1.00 1 d .
H(40) H 0.325(3) 1.091(2) 0.649(2) 0.057(16) Uiso 1.00 1 d .
H(41) H 0.6685(19) 1.0427(14) 1.0635(17) 0.006(7) Uiso 1.00 1 d .
H(42) H 0.588(2) 1.0348(16) 0.9752(19) 0.023(9) Uiso 1.00 1 d .
H(43) H 0.621(2) 0.830(2) 0.867(2) 0.039(11) Uiso 1.00 1 d .
H(44) H 0.726(2) 0.8167(17) 0.843(2) 0.021(9) Uiso 1.00 1 d .
H(45) H 0.670(2) 0.749(2) 0.880(2) 0.033(10) Uiso 1.00 1 d .
H(46) H 0.831(2) 0.736(2) 1.001(2) 0.046(12) Uiso 1.00 1 d .
H(47) H 0.882(2) 0.7955(17) 0.948(2) 0.035(11) Uiso 1.00 1 d .
H(48) H 0.879(2) 0.800(2) 1.058(2) 0.051(13) Uiso 1.00 1 d .
H(49) H 0.5548 0.7714 1.0713 0.050 Uiso 1.00 1 d R
H(50) H 0.5558 0.7760 0.9721 0.050 Uiso 1.00 1 d R
H(51) H 0.6195 0.7176 1.0301 0.050 Uiso 1.00 1 d R
H(52) H 0.688(2) 0.8121(17) 1.185(2) 0.037(10) Uiso 1.00 1 d .
H(53) H 0.764(2) 0.765(2) 1.142(2) 0.049(13) Uiso 1.00 1 d .
H(54) H 0.788(2) 0.844(2) 1.155(2) 0.039(13) Uiso 1.00 1 d .

loop_
_atom_site_aniso_label
_atom_site_aniso_U_11
_atom_site_aniso_U_22
_atom_site_aniso_U_33
_atom_site_aniso_U_12
_atom_site_aniso_U_13
_atom_site_aniso_U_23
Cl(1) 0.0472(7) 0.0239(5) 0.0291(5) 0.0025(5) 0.0161(5) 0.0014(4)
O(1) 0.0267(16) 0.0320(16) 0.0284(14) -0.0016(13) 0.0064(12) -0.0031(12)
O(2) 0.0274(16) 0.0290(15) 0.0261(14) -0.0017(13) 0.0017(12) 0.0025(12)
O(3) 0.0318(16) 0.0265(15) 0.0293(14) 0.0011(13) 0.0113(13) 0.0025(12)
O(4) 0.0195(15) 0.0393(17) 0.0294(14) 0.0004(13) 0.0035(12) -0.0022(12)
O(5) 0.046(2) 0.0420(18) 0.0369(17) 0.0001(15) -0.0013(14) 0.0128(14)
O(6) 0.0285(16) 0.0313(16) 0.0377(15) 0.0007(13) 0.0160(13) 0.0036(13)
O(7) 0.074(2) 0.0242(15) 0.0291(15) 0.0018(15) 0.0227(15) -0.0050(13)
O(8) 0.052(2) 0.0226(15) 0.0344(15) 0.0001(14) 0.0106(14) 0.0058(12)
O(9) 0.0403(19) 0.0413(18) 0.0549(18) -0.0040(15) 0.0237(15) -0.0043(15)
O(10) 0.0443(19) 0.0338(17) 0.0337(16) 0.0032(15) -0.0050(14) 0.0058(13)
N(1) 0.0249(19) 0.0227(18) 0.0222(16) 0.0011(15) 0.0071(14) -0.0023(14)
N(2) 0.0236(19) 0.0223(18) 0.0220(16) -0.0018(14) 0.0074(14) 0.0012(14)
N(3) 0.0202(18) 0.0202(17) 0.0241(16) 0.0010(14) 0.0080(14) 0.0045(14)
N(4) 0.0186(18) 0.0248(18) 0.0251(17) 0.0004(15) 0.0078(14) 0.0006(14)
N(5) 0.025(2) 0.0264(18) 0.0212(16) 0.0013(16) 0.0049(15) 0.0006(14)
N(6) 0.027(2) 0.0271(19) 0.0215(16) -0.0007(16) 0.0037(14) -0.0005(15)
N(7) 0.036(2) 0.032(2) 0.0259(18) -0.0006(17) 0.0039(16) 0.0054(16)
N(8) 0.028(2) 0.0184(18) 0.0248(17) -0.0018(15) 0.0086(15) 0.0010(14)
N(9) 0.0266(19) 0.0244(18) 0.0241(17) -0.0004(15) 0.0112(15) 0.0022(14)
C(1) 0.027(2) 0.025(2) 0.029(2) -0.008(2) 0.012(2) -0.0027(19)
C(2) 0.035(2) 0.019(2) 0.025(2) -0.0040(19) 0.0137(19) -0.0018(19)
C(3) 0.029(2) 0.018(2) 0.031(2) 0.001(2) 0.0071(19) 0.0036(18)
C(4) 0.029(2) 0.017(2) 0.031(2) -0.000(2) 0.015(2) 0.0019(18)
C(5) 0.033(2) 0.019(2) 0.023(2) 0.002(2) 0.0062(19) -0.0043(19)
C(6) 0.032(2) 0.018(2) 0.032(2) -0.004(2) 0.010(2) -0.0055(19)
C(7) 0.021(2) 0.028(2) 0.027(2) -0.005(2) 0.0064(19) -0.0044(19)
C(8) 0.025(2) 0.021(2) 0.0201(19) -0.0001(18) 0.0049(17) 0.0006(17)
C(9) 0.033(2) 0.023(2) 0.021(2) -0.0010(19) 0.0080(18) -0.0056(17)
C(10) 0.024(2) 0.026(2) 0.0193(19) 0.0029(18) 0.0043(17) -0.0040(17)
C(11) 0.036(3) 0.028(2) 0.035(2) -0.002(2) 0.007(2) -0.001(2)
C(12) 0.033(2) 0.033(2) 0.023(2) -0.003(2) 0.005(2) -0.009(2)
C(13) 0.035(3) 0.033(2) 0.030(2) 0.002(2) 0.007(2) -0.003(2)
C(14) 0.027(2) 0.032(2) 0.024(2) -0.000(2) 0.0047(19) -0.002(2)
C(15) 0.030(2) 0.028(2) 0.024(2) -0.000(2) 0.0043(19) 0.0057(19)
C(16) 0.027(2) 0.029(2) 0.019(2) 0.001(2) 0.0014(18) 0.0023(18)
C(17) 0.022(2) 0.025(2) 0.032(2) -0.0040(18) 0.0061(18) -0.0043(18)
C(18) 0.025(2) 0.035(2) 0.033(2) -0.002(2) -0.0001(19) -0.002(2)
C(19) 0.034(3) 0.033(2) 0.035(2) -0.003(2) 0.000(2) -0.008(2)
C(20) 0.032(3) 0.034(2) 0.043(2) -0.008(2) 0.005(2) 0.001(2)
C(21) 0.042(3) 0.042(2) 0.042(2) 0.002(2) -0.009(2) -0.002(2)
C(22) 0.030(2) 0.035(2) 0.045(3) -0.003(2) 0.008(2) 0.004(2)
C(23) 0.028(2) 0.024(2) 0.020(2) 0.0010(19) 0.0097(19) -0.0008(18)
C(24) 0.023(2) 0.022(2) 0.025(2) -0.0029(18) 0.0037(17) 0.0019(17)
C(25) 0.029(2) 0.017(2) 0.034(2) 0.0002(18) 0.0076(18) 0.0033(18)
C(26) 0.033(2) 0.018(2) 0.039(2) 0.002(2) 0.011(2) 0.0027(19)
C(27) 0.038(3) 0.028(2) 0.040(2) -0.004(2) 0.009(2) -0.003(2)
C(28) 0.027(2) 0.024(2) 0.045(3) 0.003(2) 0.004(2) 0.005(2)
C(29) 0.042(2) 0.021(2) 0.063(3) -0.003(2) 0.019(2) 0.001(2)
C(30) 0.054(3) 0.030(3) 0.040(2) 0.009(2) 0.013(2) 0.010(2)
Li(1) 0.040(4) 0.029(3) 0.032(3) 0.000(3) 0.015(3) 0.001(3)

loop_
_atom_type_symbol
_atom_type_description
_atom_type_scat_dispersion_real
_atom_type_scat_dispersion_imag
_atom_type_scat_source
C C 0.003 0.002
;
International Tables for Crystallography
(1992, Vol. C, Tables 4.2.6.8 and 6.1.1.4)
;
H H 0.000 0.000
;
International Tables for Crystallography
(1992, Vol. C, Table 6.1.1.4)
;
N N 0.006 0.003
;
International Tables for Crystallography
(1992, Vol. C, Tables 4.2.6.8 and 6.1.1.4)
;
O O 0.011 0.006
;
International Tables for Crystallography
(1992, Vol. C, Tables 4.2.6.8 and 6.1.1.4)
;
Li Li 0.000 0.000
;
International Tables for Crystallography
(1992, Vol. C, Tables 4.2.6.8 and 6.1.1.4)
;
Cl Cl 0.148 0.159
;
International Tables for Crystallography
(1992, Vol. C, Tables 4.2.6.8 and 6.1.1.4)
;

loop_
_geom_angle_atom_site_label_1
_geom_angle_atom_site_label_2
_geom_angle_atom_site_label_3
_geom_angle
O(7) Cl(1) O(8) 110.06(15)
O(7) Cl(1) O(9) 109.98(16)
O(7) Cl(1) O(10) 109.02(15)
O(8) Cl(1) O(9) 109.67(16)
O(8) Cl(1) O(10) 108.94(15)
O(9) Cl(1) O(10) 109.14(16)
N(4) O(1) Li(1) 123.9(2)
N(6) O(2) Li(1) 123.4(2)
N(8) O(3) Li(1) 112.5(2)
C(1) N(1) C(6) 113.6(2)
C(1) N(1) C(7) 110.7(3)
C(1) N(1) Li(1) 103.7(2)
C(6) N(1) C(7) 109.9(2)
C(6) N(1) Li(1) 108.4(2)
C(7) N(1) Li(1) 110.4(2)
C(2) N(2) C(3) 112.8(2)
C(2) N(2) C(15) 110.0(2)
C(2) N(2) Li(1) 108.5(2)
C(3) N(2) C(15) 113.3(2)
C(3) N(2) Li(1) 104.0(2)
C(15) N(2) Li(1) 107.9(2)
C(4) N(3) C(5) 112.9(2)
C(4) N(3) C(23) 109.2(2)
C(4) N(3) Li(1) 110.5(2)
C(5) N(3) C(23) 111.7(2)
C(5) N(3) Li(1) 100.7(2)
C(23) N(3) Li(1) 111.7(2)
O(1) N(4) C(8) 127.1(3)
O(1) N(4) C(9) 120.5(2)
C(8) N(4) C(9) 112.0(2)
O(4) N(5) C(8) 125.3(2)
O(4) N(5) C(10) 121.8(3)
C(8) N(5) C(10) 112.5(2)
O(2) N(6) C(16) 126.9(2)
O(2) N(6) C(17) 120.9(2)
C(16) N(6) C(17) 112.1(2)
O(5) N(7) C(16) 124.6(3)
O(5) N(7) C(18) 122.2(2)
C(16) N(7) C(18) 112.2(2)
O(3) N(8) C(24) 127.8(2)
O(3) N(8) C(25) 120.1(2)
C(24) N(8) C(25) 111.4(3)
O(6) N(9) C(24) 124.5(2)
O(6) N(9) C(26) 122.3(2)
C(24) N(9) C(26) 112.6(3)
N(1) C(1) C(2) 111.3(3)
N(2) C(2) C(1) 112.4(3)
N(2) C(3) C(4) 112.2(3)
N(3) C(4) C(3) 111.4(3)
N(3) C(5) C(6) 112.6(2)
N(1) C(6) C(5) 111.8(3)
N(1) C(7) C(8) 116.3(2)
N(4) C(8) N(5) 109.2(3)
N(4) C(8) C(7) 128.2(3)
N(5) C(8) C(7) 122.5(3)
N(4) C(9) C(10) 100.9(2)
N(4) C(9) C(11) 105.3(3)
N(4) C(9) C(12) 109.7(3)
C(10) C(9) C(11) 113.9(3)
C(10) C(9) C(12) 115.3(3)
C(11) C(9) C(12) 110.8(3)
N(5) C(10) C(9) 100.7(2)
N(5) C(10) C(13) 109.4(2)
N(5) C(10) C(14) 107.1(2)
C(9) C(10) C(13) 114.6(3)
C(9) C(10) C(14) 113.8(2)
C(13) C(10) C(14) 110.6(3)
N(2) C(15) C(16) 113.4(3)
N(6) C(16) N(7) 108.4(3)
N(6) C(16) C(15) 129.2(2)
N(7) C(16) C(15) 122.3(3)
N(6) C(17) C(18) 100.2(2)
N(6) C(17) C(19) 105.7(3)
N(6) C(17) C(20) 109.2(3)
C(18) C(17) C(19) 113.5(3)
C(18) C(17) C(20) 115.4(3)
C(19) C(17) C(20) 111.7(3)
N(7) C(18) C(17) 101.0(2)
N(7) C(18) C(21) 110.8(3)
N(7) C(18) C(22) 104.9(3)
C(17) C(18) C(21) 114.8(3)
C(17) C(18) C(22) 113.1(3)
C(21) C(18) C(22) 111.3(3)
N(3) C(23) C(24) 116.3(3)
N(8) C(24) N(9) 109.5(3)
N(8) C(24) C(23) 131.4(3)
N(9) C(24) C(23) 119.2(3)
N(8) C(25) C(26) 101.1(2)
N(8) C(25) C(27) 106.1(2)
N(8) C(25) C(28) 109.5(3)
C(26) C(25) C(27) 114.3(3)
C(26) C(25) C(28) 115.8(3)
C(27) C(25) C(28) 109.3(3)
N(9) C(26) C(25) 100.3(2)
N(9) C(26) C(29) 109.7(2)
N(9) C(26) C(30) 105.8(3)
C(25) C(26) C(29) 115.1(3)
C(25) C(26) C(30) 114.8(3)
C(29) C(26) C(30) 110.3(3)
O(1) Li(1) O(2) 91.2(2)
O(1) Li(1) O(3) 89.3(2)
O(1) Li(1) N(1) 90.2(2)
O(1) Li(1) N(2) 102.6(2)
O(1) Li(1) N(3) 172.0(3)
O(2) Li(1) O(3) 93.6(2)
O(2) Li(1) N(1) 170.4(3)
O(2) Li(1) N(2) 88.8(2)
O(2) Li(1) N(3) 96.2(3)
O(3) Li(1) N(1) 95.9(2)
O(3) Li(1) N(2) 167.8(3)
O(3) Li(1) N(3) 87.1(2)
N(1) Li(1) N(2) 81.7(2)
N(1) Li(1) N(3) 83.0(2)
N(2) Li(1) N(3) 80.7(2)
N(1) C(1) H(1) 109.4(15)
N(1) C(1) H(2) 107.0(19)
C(2) C(1) H(1) 113.2(16)
C(2) C(1) H(2) 109.0(18)
H(1) C(1) H(2) 107(2)
N(2) C(2) H(3) 118(2)
N(2) C(2) H(4) 110.9(19)
C(1) C(2) H(3) 104(2)
C(1) C(2) H(4) 106.7(17)
H(3) C(2) H(4) 104(2)
N(2) C(3) H(5) 108.4(17)
N(2) C(3) H(6) 115.3(19)
C(4) C(3) H(5) 107.9(15)
C(4) C(3) H(6) 109.5(17)
H(5) C(3) H(6) 103(2)
N(3) C(4) H(7) 112.6(14)
N(3) C(4) H(8) 111.6(18)
C(3) C(4) H(7) 110.2(13)
C(3) C(4) H(8) 105.5(18)
H(7) C(4) H(8) 105(2)
N(3) C(5) H(9) 110.1(18)
N(3) C(5) H(10) 112.5(18)
C(6) C(5) H(9) 109(2)
C(6) C(5) H(10) 108.1(19)
H(9) C(5) H(10) 104(2)
N(1) C(6) H(11) 112(2)
N(1) C(6) H(12) 109.0(16)
C(5) C(6) H(11) 108(2)
C(5) C(6) H(12) 110.5(18)
H(11) C(6) H(12) 106(2)
N(1) C(7) H(13) 105.9(19)
N(1) C(7) H(14) 112.6(18)
C(8) C(7) H(13) 108.3(18)
C(8) C(7) H(14) 107.4(18)
H(13) C(7) H(14) 106(2)
C(9) C(11) H(15) 107(2)
C(9) C(11) H(16) 108(2)
C(9) C(11) H(17) 114(2)
H(15) C(11) H(16) 114(2)
H(15) C(11) H(17) 108(3)
H(16) C(11) H(17) 106(2)
C(9) C(12) H(18) 108.3(17)
C(9) C(12) H(19) 105.9(17)
C(9) C(12) H(20) 110(2)
H(18) C(12) H(19) 110(2)
H(18) C(12) H(20) 111(3)
H(19) C(12) H(20) 111(3)
C(10) C(13) H(21) 113(2)
C(10) C(13) H(22) 108.0(19)
C(10) C(13) H(23) 105(2)
H(21) C(13) H(22) 103(2)
H(21) C(13) H(23) 115(2)
H(22) C(13) H(23) 113(3)
C(10) C(14) H(24) 109.9(19)
C(10) C(14) H(25) 111.6(19)
C(10) C(14) H(26) 107.3(17)
H(24) C(14) H(25) 110(2)
H(24) C(14) H(26) 107(2)
H(25) C(14) H(26) 111(2)
N(2) C(15) H(27) 116.7(18)
N(2) C(15) H(28) 108.9(15)
C(16) C(15) H(27) 103.0(18)
C(16) C(15) H(28) 108.8(16)
H(27) C(15) H(28) 106(2)
C(17) C(19) H(29) 107(2)
C(17) C(19) H(30) 115.8(18)
C(17) C(19) H(31) 109(2)
H(29) C(19) H(30) 111(2)
H(29) C(19) H(31) 104(3)
H(30) C(19) H(31) 110(3)
C(17) C(20) H(32) 114(2)
C(17) C(20) H(33) 106(2)
C(17) C(20) H(34) 110(2)
H(32) C(20) H(33) 115(3)
H(32) C(20) H(34) 102(3)
H(33) C(20) H(34) 110(3)
C(18) C(21) H(35) 109.1
C(18) C(21) H(36) 109.7
C(18) C(21) H(37) 109.6
H(35) C(21) H(36) 109.5
H(35) C(21) H(37) 109.5
H(36) C(21) H(37) 109.5
C(18) C(22) H(38) 112.1(17)
C(18) C(22) H(39) 113(2)
C(18) C(22) H(40) 102(2)
H(38) C(22) H(39) 107(3)
H(38) C(22) H(40) 108(3)
H(39) C(22) H(40) 115(3)
N(3) C(23) H(41) 112.6(16)
N(3) C(23) H(42) 109.0(16)
C(24) C(23) H(41) 107.2(16)
C(24) C(23) H(42) 107.1(15)
H(41) C(23) H(42) 104(2)
C(25) C(27) H(43) 111.4(19)
C(25) C(27) H(44) 108.9(18)
C(25) C(27) H(45) 112.3(17)
H(43) C(27) H(44) 110(2)
H(43) C(27) H(45) 103(2)
H(44) C(27) H(45) 111(2)
C(25) C(28) H(46) 109(2)
C(25) C(28) H(47) 113.3(17)
C(25) C(28) H(48) 112(2)
H(46) C(28) H(47) 108(3)
H(46) C(28) H(48) 100(2)
H(47) C(28) H(48) 114(2)
C(26) C(29) H(49) 109.4
C(26) C(29) H(50) 109.1
C(26) C(29) H(51) 109.9
H(49) C(29) H(50) 109.5
H(49) C(29) H(51) 109.5
H(50) C(29) H(51) 109.5
C(26) C(30) H(52) 109.3(17)
C(26) C(30) H(53) 106(2)
C(26) C(30) H(54) 114(2)
H(52) C(30) H(53) 107(3)
H(52) C(30) H(54) 113(3)
H(53) C(30) H(54) 107(3)

loop_
_geom_bond_atom_site_label_1
_geom_bond_atom_site_label_2
_geom_bond_distance
Cl(1) O(7) 1.452(2)
Cl(1) O(8) 1.453(2)
Cl(1) O(9) 1.449(3)
Cl(1) O(10) 1.459(2)
O(1) N(4) 1.310(4)
O(1) Li(1) 2.011(7)
O(2) N(6) 1.300(3)
O(2) Li(1) 2.054(6)
O(3) N(8) 1.302(4)
O(3) Li(1) 2.119(6)
O(4) N(5) 1.294(3)
O(5) N(7) 1.299(4)
O(6) N(9) 1.294(4)
N(1) C(1) 1.487(4)
N(1) C(6) 1.496(5)
N(1) C(7) 1.466(5)
N(1) Li(1) 2.179(7)
N(2) C(2) 1.498(4)
N(2) C(3) 1.482(5)
N(2) C(15) 1.475(4)
N(2) Li(1) 2.212(6)
N(3) C(4) 1.492(4)
N(3) C(5) 1.490(4)
N(3) C(23) 1.479(5)
N(3) Li(1) 2.197(7)
N(4) C(8) 1.347(4)
N(4) C(9) 1.508(4)
N(5) C(8) 1.344(5)
N(5) C(10) 1.511(4)
N(6) C(16) 1.364(4)
N(6) C(17) 1.513(4)
N(7) C(16) 1.349(4)
N(7) C(18) 1.501(5)
N(8) C(24) 1.348(5)
N(8) C(25) 1.529(4)
N(9) C(24) 1.352(4)
N(9) C(26) 1.515(4)
C(1) C(2) 1.531(5)
C(3) C(4) 1.525(5)
C(5) C(6) 1.536(6)
C(7) C(8) 1.495(5)
C(9) C(10) 1.566(5)
C(9) C(11) 1.543(5)
C(9) C(12) 1.530(5)
C(10) C(13) 1.529(5)
C(10) C(14) 1.533(5)
C(15) C(16) 1.500(5)
C(17) C(18) 1.565(5)
C(17) C(19) 1.539(6)
C(17) C(20) 1.513(6)
C(18) C(21) 1.529(5)
C(18) C(22) 1.549(6)
C(23) C(24) 1.513(5)
C(25) C(26) 1.571(5)
C(25) C(27) 1.528(5)
C(25) C(28) 1.532(5)
C(26) C(29) 1.526(5)
C(26) C(30) 1.527(5)
C(1) H(1) 0.96(2)
C(1) H(2) 1.00(3)
C(2) H(3) 1.02(3)
C(2) H(4) 0.93(3)
C(3) H(5) 1.02(2)
C(3) H(6) 0.97(3)
C(4) H(7) 1.04(3)
C(4) H(8) 0.88(2)
C(5) H(9) 0.93(3)
C(5) H(10) 1.00(3)
C(6) H(11) 1.05(3)
C(6) H(12) 0.95(2)
C(7) H(13) 0.94(3)
C(7) H(14) 0.94(3)
C(11) H(15) 0.91(3)
C(11) H(16) 0.99(3)
C(11) H(17) 0.96(3)
C(12) H(18) 1.03(3)
C(12) H(19) 1.03(3)
C(12) H(20) 0.92(4)
C(13) H(21) 1.00(3)
C(13) H(22) 0.93(3)
C(13) H(23) 0.92(3)
C(14) H(24) 0.94(3)
C(14) H(25) 1.02(3)
C(14) H(26) 1.04(3)
C(15) H(27) 1.06(3)
C(15) H(28) 1.11(3)
C(19) H(29) 0.94(3)
C(19) H(30) 1.07(3)
C(19) H(31) 0.92(3)
C(20) H(32) 0.94(3)
C(20) H(33) 0.81(3)
C(20) H(34) 1.03(3)
C(21) H(35) 0.950
C(21) H(36) 0.950
C(21) H(37) 0.950
C(22) H(38) 1.09(3)
C(22) H(39) 0.90(4)
C(22) H(40) 0.93(4)
C(23) H(41) 0.93(2)
C(23) H(42) 1.10(3)
C(27) H(43) 1.02(3)
C(27) H(44) 0.94(3)
C(27) H(45) 1.04(3)
C(28) H(46) 0.97(4)
C(28) H(47) 1.03(3)
C(28) H(48) 1.03(3)
C(29) H(49) 0.950
C(29) H(50) 0.950
C(29) H(51) 0.950
C(30) H(52) 1.07(3)
C(30) H(53) 0.91(4)
C(30) H(54) 0.92(3)

loop_
_geom_contact_atom_site_label_1
_geom_contact_atom_site_label_2
_geom_contact_distance
_geom_contact_site_symmetry_2
O(1) O(8) 3.502(3) .
O(4) C(5) 3.265(4) 77703
O(4) C(23) 3.496(4) 77703
O(4) C(24) 3.324(3) 77703
O(4) C(30) 3.578(5) 77703
O(5) C(19) 3.398(5) 67603
O(5) C(29) 3.222(4) 65602
O(6) C(3) 3.381(5) 67703
O(6) C(4) 3.472(4) 67703
O(6) C(22) 3.566(5) 67703
O(6) C(23) 3.422(4) 67703
O(7) C(1) 3.336(4) .
O(7) C(2) 3.388(5) .
O(7) C(5) 3.493(4) 57404
O(7) C(6) 3.414(4) 57404
O(8) O(1) 3.502(3) .
O(8) N(4) 3.425(3) .
O(8) C(1) 3.374(4) .
O(8) C(12) 3.462(5) .
O(8) C(14) 3.518(5) .
O(8) C(15) 3.587(5) .
O(8) C(21) 3.581(4) 67603
O(9) C(12) 3.561(5) 77603
O(9) C(28) 3.442(5) 75602
O(10) C(4) 3.420(4) 57404
O(10) C(6) 3.584(4) 57404
O(10) C(13) 3.425(5) 77603
O(10) C(21) 3.524(4) 67603
N(4) O(8) 3.425(3) .
C(1) O(7) 3.336(4) .
C(1) O(8) 3.374(4) .
C(2) O(7) 3.388(5) .
C(3) O(6) 3.381(5) 67703
C(4) O(6) 3.472(4) 67703
C(4) O(10) 3.420(4) 57504
C(5) O(4) 3.265(4) 77703
C(5) O(7) 3.493(4) 57504
C(6) O(7) 3.414(4) 57504
C(6) O(10) 3.584(4) 57504
C(12) O(8) 3.462(5) .
C(12) O(9) 3.561(5) 77603
C(13) O(10) 3.425(5) 77603
C(14) O(8) 3.518(5) .
C(15) O(8) 3.587(5) .
C(19) O(5) 3.398(5) 67603
C(21) O(8) 3.581(4) 67603
C(21) O(10) 3.524(4) 67603
C(22) O(6) 3.566(5) 67703
C(23) O(4) 3.496(4) 77703
C(23) O(6) 3.422(4) 67703
C(24) O(4) 3.324(3) 77703
C(28) O(9) 3.442(5) 74602
C(29) O(5) 3.222(4) 64602
C(30) O(4) 3.578(5) 77703
Cl(1) H(2) 3.23(3) .
Cl(1) H(3) 3.50(4) .
Cl(1) H(8) 3.52(2) 57404
Cl(1) H(12) 2.98(2) 57404
Cl(1) H(22) 3.29(3) 77603
Cl(1) H(25) 3.30(3) 77603
Cl(1) H(26) 3.30(2) .
Cl(1) H(28) 3.45(3) .
Cl(1) H(37) 3.449 67603
O(3) H(11) 3.26(3) 77703
O(3) H(13) 3.28(2) 77703
O(3) H(14) 3.19(2) 77703
O(4) H(9) 2.65(3) 77703
O(4) H(10) 3.01(3) 77703
O(4) H(39) 2.87(4) 65501
O(4) H(41) 3.01(2) 77703
O(4) H(54) 2.76(3) 77703
O(5) H(29) 3.47(3) 67603
O(5) H(30) 2.46(3) 67603
O(5) H(45) 3.41(3) 65602
O(5) H(36) 2.760 67603
O(5) H(49) 3.579 65602
O(5) H(50) 3.077 65602
O(5) H(51) 2.594 65602
O(6) H(5) 2.62(3) 67703
O(6) H(6) 3.55(3) 67703
O(6) H(7) 2.88(2) 67703
O(6) H(32) 2.71(3) 67703
O(6) H(38) 2.58(3) 67703
O(6) H(42) 2.35(3) 67703
O(7) H(1) 3.21(2) .
O(7) H(2) 2.95(3) .
O(7) H(3) 2.56(4) .
O(7) H(8) 3.37(2) 57404
O(7) H(10) 2.74(3) 57404
O(7) H(11) 3.37(3) 57404
O(7) H(12) 2.89(2) 57404
O(7) H(17) 3.01(3) 75602
O(7) H(21) 2.85(3) 75602
O(7) H(28) 3.60(3) .
O(8) H(2) 2.46(3) .
O(8) H(3) 3.40(4) .
O(8) H(18) 2.52(3) .
O(8) H(25) 3.08(3) 77603
O(8) H(26) 2.50(3) .
O(8) H(28) 2.54(3) .
O(8) H(35) 3.437 67603
O(8) H(37) 3.063 67603
O(9) H(11) 3.51(3) 57404
O(9) H(12) 2.97(2) 57404
O(9) H(19) 2.57(3) 77603
O(9) H(22) 2.78(3) 77603
O(9) H(25) 2.79(3) 77603
O(9) H(26) 3.00(2) .
O(9) H(46) 3.14(3) 75602
O(9) H(47) 3.02(3) 75602
O(9) H(48) 3.53(4) 75602
O(10) H(4) 2.76(3) 57404
O(10) H(8) 2.55(2) 57404
O(10) H(12) 2.67(2) 57404
O(10) H(22) 2.73(3) 77603
O(10) H(23) 3.34(3) 77603
O(10) H(25) 3.54(3) 77603
O(10) H(36) 3.581 67603
O(10) H(37) 2.694 67603
N(5) H(9) 3.02(2) 77703
N(5) H(10) 3.26(3) 77703
N(7) H(30) 3.44(3) 67603
N(7) H(36) 3.080 67603
N(8) H(14) 3.26(2) 77703
N(9) H(32) 3.57(3) 67703
N(9) H(38) 3.35(3) 67703
N(9) H(42) 3.32(3) 67703
C(2) H(21) 3.35(3) 75602
C(2) H(22) 3.37(3) 75602
C(3) H(49) 3.401 67703
C(4) H(49) 3.421 67703
C(5) H(13) 3.34(2) 77703
C(6) H(13) 3.52(2) 77703
C(6) H(47) 3.44(3) 77703
C(6) H(48) 3.50(4) 77703
C(7) H(9) 3.05(2) 77703
C(7) H(13) 3.27(2) 77703
C(7) H(48) 3.36(3) 77703
C(8) H(9) 3.25(2) 77703
C(11) H(1) 3.56(2) 74602
C(11) H(53) 3.16(3) 56404
C(12) H(25) 3.58(3) 77603
C(12) H(46) 3.13(3) 56404
C(12) H(35) 3.247 67603
C(13) H(1) 3.57(2) 74602
C(13) H(3) 3.29(3) 74602
C(13) H(4) 3.30(3) 74602
C(13) H(10) 3.47(3) 77703
C(13) H(33) 3.52(3) 65501
C(14) H(18) 3.36(3) 77603
C(14) H(25) 3.08(3) 77603
C(14) H(26) 3.57(2) 77603
C(14) H(39) 3.31(4) 65501
C(15) H(36) 3.497 67603
C(16) H(36) 3.389 67603
C(19) H(49) 3.198 56404
C(19) H(51) 3.231 56404
C(20) H(23) 3.40(3) 45501
C(20) H(41) 3.15(2) 67703
C(21) H(18) 3.54(3) 67603
C(21) H(28) 3.46(3) 67603
C(22) H(23) 3.60(3) 45501
C(22) H(24) 3.09(3) 45501
C(22) H(52) 3.24(3) 67703
C(23) H(32) 3.25(3) 67703
C(28) H(11) 3.08(3) 77703
C(28) H(14) 3.25(2) 77703
C(28) H(19) 3.30(3) 56504
C(29) H(7) 3.23(2) 67703
C(29) H(29) 3.49(3) 56504
C(29) H(30) 3.32(3) 56504
C(29) H(31) 3.49(3) 56504
C(30) H(15) 3.45(3) 56504
C(30) H(38) 3.35(3) 67703
H(1) O(7) 3.21(2) .
H(1) C(11) 3.56(2) 75602
H(1) C(13) 3.57(2) 75602
H(1) H(16) 2.68(4) 75602
H(1) H(17) 3.57(4) 75602
H(1) H(21) 3.10(4) 75602
H(1) H(22) 3.04(4) 75602
H(1) H(48) 3.04(4) 77703
H(2) Cl(1) 3.23(3) .
H(2) O(7) 2.95(3) .
H(2) O(8) 2.46(3) .
H(3) Cl(1) 3.50(4) .
H(3) O(7) 2.56(4) .
H(3) O(8) 3.40(4) .
H(3) C(13) 3.29(3) 75602
H(3) H(21) 2.72(5) 75602
H(3) H(22) 3.16(4) 75602
H(3) H(23) 3.46(5) 75602
H(4) O(10) 2.76(2) 57504
H(4) C(13) 3.30(3) 75602
H(4) H(21) 3.15(4) 75602
H(4) H(22) 2.80(4) 75602
H(4) H(23) 3.43(4) 75602
H(5) O(6) 2.62(3) 67703
H(5) H(49) 3.286 67703
H(6) O(6) 3.55(3) 67703
H(6) H(29) 3.00(4) 65602
H(6) H(31) 3.51(4) 65602
H(6) H(49) 2.903 67703
H(7) O(6) 2.88(2) 67703
H(7) C(29) 3.23(2) 67703
H(7) H(49) 2.668 67703
H(7) H(50) 2.951 67703
H(8) Cl(1) 3.52(2) 57504
H(8) O(7) 3.37(2) 57504
H(8) O(10) 2.55(2) 57504
H(9) O(4) 2.65(3) 77703
H(9) N(5) 3.02(2) 77703
H(9) C(7) 3.05(2) 77703
H(9) C(8) 3.25(2) 77703
H(9) H(13) 2.55(4) 77703
H(9) H(14) 2.91(4) 77703
H(10) O(4) 3.01(3) 77703
H(10) O(7) 2.74(3) 57504
H(10) N(5) 3.26(3) 77703
H(10) C(13) 3.47(3) 77703
H(10) H(17) 3.30(4) 77703
H(10) H(21) 2.79(4) 77703
H(10) H(23) 3.52(4) 77703
H(11) O(3) 3.26(3) 77703
H(11) O(7) 3.37(3) 57504
H(11) O(9) 3.51(3) 57504
H(11) C(28) 3.08(3) 77703
H(11) H(13) 3.02(4) 77703
H(11) H(17) 3.22(4) 77703
H(11) H(47) 2.52(4) 77703
H(11) H(48) 2.84(5) 77703
H(12) Cl(1) 2.98(2) 57504
H(12) O(7) 2.89(2) 57504
H(12) O(9) 2.97(2) 57504
H(12) O(10) 2.67(2) 57504
H(12) H(22) 3.48(4) 75602
H(12) H(47) 3.46(4) 77703
H(12) H(48) 3.50(5) 77703
H(13) O(3) 3.28(2) 77703
H(13) C(5) 3.34(2) 77703
H(13) C(6) 3.52(2) 77703
H(13) C(7) 3.27(2) 77703
H(13) H(9) 2.55(4) 77703
H(13) H(11) 3.02(4) 77703
H(13) H(13) 2.37(4) 77703
H(13) H(14) 3.49(4) 77703
H(14) O(3) 3.19(2) 77703
H(14) N(8) 3.26(2) 77703
H(14) C(28) 3.25(2) 77703
H(14) H(9) 2.91(4) 77703
H(14) H(13) 3.49(4) 77703
H(14) H(47) 3.42(4) 77703
H(14) H(48) 2.52(4) 77703
H(14) H(54) 2.99(5) 77703
H(15) C(30) 3.45(3) 56404
H(15) H(53) 2.66(4) 56404
H(16) H(1) 2.68(4) 74602
H(16) H(46) 3.29(4) 56404
H(16) H(48) 2.89(4) 56404
H(16) H(53) 2.88(5) 56404
H(16) H(54) 3.47(4) 56404
H(17) O(7) 3.01(3) 74602
H(17) H(1) 3.57(4) 74602
H(17) H(10) 3.30(4) 77703
H(17) H(11) 3.22(4) 77703
H(18) O(8) 2.52(3) .
H(18) C(14) 3.36(3) 77603
H(18) C(21) 3.54(3) 67603
H(18) H(24) 3.22(4) 77603
H(18) H(25) 2.77(4) 77603
H(18) H(26) 3.59(4) 77603
H(18) H(35) 2.837 67603
H(18) H(37) 3.399 67603
H(19) O(9) 2.57(3) 77603
H(19) C(28) 3.30(3) 56404
H(19) H(24) 3.50(4) 77603
H(19) H(25) 3.50(4) 77603
H(19) H(26) 3.50(4) 77603
H(19) H(46) 2.47(5) 56404
H(19) H(48) 3.30(5) 56404
H(20) H(46) 2.92(5) 56404
H(20) H(53) 3.16(5) 56404
H(20) H(35) 2.850 67603
H(20) H(51) 3.443 56404
H(21) O(7) 2.85(3) 74602
H(21) C(2) 3.35(3) 74602
H(21) H(1) 3.10(4) 74602
H(21) H(3) 2.72(5) 74602
H(21) H(4) 3.15(4) 74602
H(21) H(10) 2.79(4) 77703
H(22) Cl(1) 3.29(3) 77603
H(22) O(9) 2.78(3) 77603
H(22) O(10) 2.73(3) 77603
H(22) C(2) 3.37(3) 74602
H(22) H(1) 3.04(4) 74602
H(22) H(3) 3.16(4) 74602
H(22) H(4) 2.80(4) 74602
H(22) H(12) 3.48(4) 74602
H(23) O(10) 3.34(3) 77603
H(23) C(20) 3.40(3) 65501
H(23) C(22) 3.60(3) 65501
H(23) H(3) 3.46(5) 74602
H(23) H(4) 3.43(4) 74602
H(23) H(10) 3.52(4) 77703
H(23) H(32) 3.57(4) 65501
H(23) H(33) 2.69(5) 65501
H(23) H(39) 2.77(5) 65501
H(23) H(37) 3.095 65501
H(24) C(22) 3.09(3) 65501
H(24) H(18) 3.22(4) 77603
H(24) H(19) 3.50(4) 77603
H(24) H(25) 3.55(4) 77603
H(24) H(39) 2.43(5) 65501
H(24) H(40) 3.07(5) 65501
H(24) H(35) 3.516 65501
H(24) H(37) 3.147 65501
H(25) Cl(1) 3.30(3) 77603
H(25) O(8) 3.08(3) 77603
H(25) O(9) 2.79(3) 77603
H(25) O(10) 3.54(3) 77603
H(25) C(12) 3.58(3) 77603
H(25) C(14) 3.08(3) 77603
H(25) H(18) 2.77(4) 77603
H(25) H(19) 3.50(4) 77603
H(25) H(24) 3.55(4) 77603
H(25) H(25) 2.61(4) 77603
H(25) H(26) 2.69(4) 77603
H(25) H(37) 3.427 65501
H(26) Cl(1) 3.30(2) .
H(26) O(8) 2.50(3) .
H(26) O(9) 3.00(2) .
H(26) C(14) 3.57(2) 77603
H(26) H(18) 3.59(4) 77603
H(26) H(19) 3.50(4) 77603
H(26) H(25) 2.69(4) 77603
H(27) H(36) 3.377 67603
H(27) H(50) 3.493 65602
H(28) Cl(1) 3.45(3) .
H(28) O(7) 3.60(3) .
H(28) O(8) 2.54(3) .
H(28) C(21) 3.46(3) 67603
H(28) H(35) 3.322 67603
H(28) H(36) 2.991 67603
H(28) H(37) 3.535 67603
H(29) O(5) 3.47(3) 67603
H(29) C(29) 3.49(3) 56404
H(29) H(6) 3.00(4) 64602
H(29) H(49) 2.890 56404
H(29) H(51) 3.279 56404
H(30) O(5) 2.46(3) 67603
H(30) N(7) 3.44(3) 67603
H(30) C(29) 3.32(3) 56404
H(30) H(35) 3.286 67603
H(30) H(36) 3.548 67603
H(30) H(49) 3.137 56404
H(30) H(51) 2.683 56404
H(31) C(29) 3.49(3) 56404
H(31) H(6) 3.51(4) 64602
H(31) H(52) 3.59(4) 56404
H(31) H(49) 2.970 56404
H(31) H(51) 3.126 56404
H(32) O(6) 2.71(3) 67703
H(32) N(9) 3.57(3) 67703
H(32) C(23) 3.25(3) 67703
H(32) H(23) 3.57(4) 45501
H(32) H(41) 2.46(4) 67703
H(32) H(42) 3.27(4) 67703
H(33) C(13) 3.52(3) 45501
H(33) H(23) 2.69(5) 45501
H(33) H(41) 3.21(4) 67703
H(34) H(41) 3.34(5) 67703
H(38) O(6) 2.58(3) 67703
H(38) N(9) 3.35(3) 67703
H(38) C(30) 3.35(3) 67703
H(38) H(52) 2.57(4) 67703
H(38) H(54) 3.41(5) 67703
H(39) O(4) 2.87(4) 45501
H(39) C(14) 3.31(4) 45501
H(39) H(23) 2.77(5) 45501
H(39) H(24) 2.43(5) 45501
H(39) H(52) 3.39(5) 67703
H(39) H(54) 3.57(5) 67703
H(40) H(24) 3.07(5) 45501
H(40) H(45) 2.89(5) 65602
H(40) H(52) 3.17(5) 67703
H(41) O(4) 3.01(2) 77703
H(41) C(20) 3.15(2) 67703
H(41) H(32) 2.46(4) 67703
H(41) H(33) 3.21(4) 67703
H(41) H(34) 3.34(5) 67703
H(42) O(6) 2.35(3) 67703
H(42) N(9) 3.32(3) 67703
H(42) H(32) 3.27(4) 67703
H(42) H(42) 3.00(4) 67703
H(44) H(52) 3.36(4) 56404
H(44) H(53) 3.60(5) 56404
H(45) O(5) 3.41(3) 64602
H(45) H(40) 2.89(5) 64602
H(45) H(52) 3.29(4) 56404
H(46) O(9) 3.14(3) 74602
H(46) C(12) 3.13(3) 56504
H(46) H(16) 3.29(4) 56504
H(46) H(19) 2.47(5) 56504
H(46) H(20) 2.92(5) 56504
H(47) O(9) 3.02(3) 74602
H(47) C(6) 3.44(3) 77703
H(47) H(11) 2.52(4) 77703
H(47) H(12) 3.46(4) 77703
H(47) H(14) 3.42(4) 77703
H(48) O(9) 3.53(4) 74602
H(48) C(6) 3.50(4) 77703
H(48) C(7) 3.36(3) 77703
H(48) H(1) 3.04(4) 77703
H(48) H(11) 2.84(5) 77703
H(48) H(12) 3.50(5) 77703
H(48) H(14) 2.52(4) 77703
H(48) H(16) 2.89(4) 56504
H(48) H(19) 3.30(5) 56504
H(52) C(22) 3.24(3) 67703
H(52) H(31) 3.59(4) 56504
H(52) H(38) 2.57(4) 67703
H(52) H(39) 3.39(5) 67703
H(52) H(40) 3.17(5) 67703
H(52) H(44) 3.36(4) 56504
H(52) H(45) 3.29(4) 56504
H(53) C(11) 3.16(3) 56504
H(53) H(15) 2.66(4) 56504
H(53) H(16) 2.88(5) 56504
H(53) H(20) 3.16(5) 56504
H(53) H(44) 3.60(5) 56504
H(54) O(4) 2.76(3) 77703
H(54) H(14) 2.99(5) 77703
H(54) H(16) 3.47(4) 56504
H(54) H(38) 3.41(5) 67703
H(54) H(39) 3.57(5) 67703
H(35) O(8) 3.437 67603
H(35) C(12) 3.247 67603
H(35) H(18) 2.837 67603
H(35) H(20) 2.850 67603
H(35) H(24) 3.516 45501
H(35) H(28) 3.322 67603
H(35) H(30) 3.286 67603
H(36) O(5) 2.760 67603
H(36) O(10) 3.581 67603
H(36) N(7) 3.080 67603
H(36) C(15) 3.497 67603
H(36) C(16) 3.389 67603
H(36) H(27) 3.377 67603
H(36) H(28) 2.991 67603
H(36) H(30) 3.548 67603
H(37) Cl(1) 3.449 67603
H(37) O(8) 3.063 67603
H(37) O(10) 2.694 67603
H(37) H(18) 3.399 67603
H(37) H(23) 3.095 45501
H(37) H(24) 3.147 45501
H(37) H(25) 3.427 45501
H(37) H(28) 3.535 67603
H(49) O(5) 3.579 64602
H(49) C(3) 3.401 67703
H(49) C(4) 3.421 67703
H(49) C(19) 3.198 56504
H(49) H(5) 3.286 67703
H(49) H(6) 2.903 67703
H(49) H(7) 2.668 67703
H(49) H(29) 2.890 56504
H(49) H(30) 3.137 56504
H(49) H(31) 2.970 56504
H(50) O(5) 3.077 64602
H(50) H(7) 2.951 67703
H(50) H(27) 3.493 64602
H(51) O(5) 2.594 64602
H(51) C(19) 3.231 56504
H(51) H(20) 3.443 56504
H(51) H(29) 3.279 56504
H(51) H(30) 2.683 56504
H(51) H(31) 3.126 56504
O(1) O(2) 2.904(3) .
O(1) O(3) 2.904(3) .
O(2) O(3) 3.043(3) .

loop_
_geom_torsion_atom_site_label_1
_geom_torsion_atom_site_label_2
_geom_torsion_atom_site_label_3
_geom_torsion_atom_site_label_4
_geom_torsion
N(4) O(1) Li(1) O(2) -160.1(2)
N(4) O(1) Li(1) O(3) -66.5(3)
N(4) O(1) Li(1) N(1) 29.4(3)
N(4) O(1) Li(1) N(2) 110.9(3)
Li(1) O(1) N(4) C(8) -13.6(4)
Li(1) O(1) N(4) C(9) 158.1(3)
N(6) O(2) Li(1) O(1) -75.0(3)
N(6) O(2) Li(1) O(3) -164.4(2)
N(6) O(2) Li(1) N(2) 27.6(3)
N(6) O(2) Li(1) N(3) 108.1(3)
Li(1) O(2) N(6) C(16) -4.5(5)
Li(1) O(2) N(6) C(17) 170.5(3)
N(8) O(3) Li(1) O(1) -133.0(2)
N(8) O(3) Li(1) O(2) -41.8(3)
N(8) O(3) Li(1) N(1) 136.9(2)
N(8) O(3) Li(1) N(2) 59.2(17)
N(8) O(3) Li(1) N(3) 54.2(2)
Li(1) O(3) N(8) C(24) -36.9(4)
Li(1) O(3) N(8) C(25) 132.3(2)
C(1) N(1) C(6) C(5) 131.6(3)
C(6) N(1) C(1) C(2) -66.9(3)
C(1) N(1) C(7) C(8) -61.5(4)
C(7) N(1) C(1) C(2) 169.0(2)
C(1) N(1) Li(1) O(1) 71.8(2)
C(1) N(1) Li(1) O(3) 161.2(2)
C(1) N(1) Li(1) N(2) -30.8(2)
C(1) N(1) Li(1) N(3) -112.5(2)
Li(1) N(1) C(1) C(2) 50.6(3)
C(6) N(1) C(7) C(8) 172.2(3)
C(7) N(1) C(6) C(5) -103.8(3)
C(6) N(1) Li(1) O(1) -167.2(2)
C(6) N(1) Li(1) O(3) -77.8(3)
C(6) N(1) Li(1) N(2) 90.1(2)
C(6) N(1) Li(1) N(3) 8.5(2)
Li(1) N(1) C(6) C(5) 17.0(3)
C(7) N(1) Li(1) O(1) -46.7(3)
C(7) N(1) Li(1) O(3) 42.6(3)
C(7) N(1) Li(1) N(2) -149.4(2)
C(7) N(1) Li(1) N(3) 129.0(2)
Li(1) N(1) C(7) C(8) 52.7(4)
C(2) N(2) C(3) C(4) -68.3(3)
C(3) N(2) C(2) C(1) 132.6(3)
C(2) N(2) C(15) C(16) 177.9(3)
C(15) N(2) C(2) C(1) -99.8(3)
C(2) N(2) Li(1) O(1) -81.0(3)
C(2) N(2) Li(1) O(2) -172.0(2)
C(2) N(2) Li(1) O(3) 86.5(17)
C(2) N(2) Li(1) N(1) 7.3(3)
C(2) N(2) Li(1) N(3) 91.6(2)
Li(1) N(2) C(2) C(1) 18.0(4)
C(3) N(2) C(15) C(16) -54.8(4)
C(15) N(2) C(3) C(4) 165.9(3)
C(3) N(2) Li(1) O(1) 158.7(2)
C(3) N(2) Li(1) O(2) 67.8(2)
C(3) N(2) Li(1) O(3) -33.8(17)
C(3) N(2) Li(1) N(1) -112.9(2)
C(3) N(2) Li(1) N(3) -28.7(2)
Li(1) N(2) C(3) C(4) 49.1(3)
C(15) N(2) Li(1) O(1) 38.1(3)
C(15) N(2) Li(1) O(2) -52.8(3)
C(15) N(2) Li(1) O(3) -154.4(16)
C(15) N(2) Li(1) N(1) 126.5(2)
C(15) N(2) Li(1) N(3) -149.3(2)
Li(1) N(2) C(15) C(16) 59.7(4)
C(4) N(3) C(5) C(6) -66.3(4)
C(5) N(3) C(4) C(3) 131.2(3)
C(4) N(3) C(23) C(24) 158.0(2)
C(23) N(3) C(4) C(3) -103.9(3)
C(4) N(3) Li(1) O(2) -82.4(3)
C(4) N(3) Li(1) O(3) -175.7(2)
C(4) N(3) Li(1) N(1) 88.0(2)
C(4) N(3) Li(1) N(2) 5.3(3)
Li(1) N(3) C(4) C(3) 19.3(4)
C(5) N(3) C(23) C(24) -76.4(3)
C(23) N(3) C(5) C(6) 170.2(3)
C(5) N(3) Li(1) O(2) 158.1(2)
C(5) N(3) Li(1) O(3) 64.7(2)
C(5) N(3) Li(1) N(1) -31.6(2)
C(5) N(3) Li(1) N(2) -114.2(2)
Li(1) N(3) C(5) C(6) 51.5(3)
C(23) N(3) Li(1) O(2) 39.3(3)
C(23) N(3) Li(1) O(3) -54.0(3)
C(23) N(3) Li(1) N(1) -150.3(2)
C(23) N(3) Li(1) N(2) 127.1(2)
Li(1) N(3) C(23) C(24) 35.5(3)
O(1) N(4) C(8) N(5) -176.9(2)
O(1) N(4) C(8) C(7) 7.3(5)
O(1) N(4) C(9) C(10) 166.9(2)
O(1) N(4) C(9) C(11) -74.4(3)
O(1) N(4) C(9) C(12) 44.8(4)
C(8) N(4) C(9) C(10) -20.2(3)
C(8) N(4) C(9) C(11) 98.5(3)
C(8) N(4) C(9) C(12) -142.3(3)
C(9) N(4) C(8) N(5) 10.8(3)
C(9) N(4) C(8) C(7) -165.1(3)
O(4) N(5) C(8) N(4) 177.6(2)
O(4) N(5) C(8) C(7) -6.3(5)
O(4) N(5) C(10) C(9) 170.2(2)
O(4) N(5) C(10) C(13) 49.1(4)
O(4) N(5) C(10) C(14) -70.7(3)
C(8) N(5) C(10) C(9) -16.4(3)
C(8) N(5) C(10) C(13) -137.5(3)
C(8) N(5) C(10) C(14) 102.7(3)
C(10) N(5) C(8) N(4) 4.5(3)
C(10) N(5) C(8) C(7) -179.4(3)
O(2) N(6) C(16) N(7) -178.1(3)
O(2) N(6) C(16) C(15) -1.7(6)
O(2) N(6) C(17) C(18) 164.8(3)
O(2) N(6) C(17) C(19) -77.1(3)
O(2) N(6) C(17) C(20) 43.2(4)
C(16) N(6) C(17) C(18) -19.6(3)
C(16) N(6) C(17) C(19) 98.6(3)
C(16) N(6) C(17) C(20) -141.2(3)
C(17) N(6) C(16) N(7) 6.6(4)
C(17) N(6) C(16) C(15) -177.1(3)
O(5) N(7) C(16) N(6) 179.5(3)
O(5) N(7) C(16) C(15) 2.8(5)
O(5) N(7) C(18) C(17) 168.7(3)
O(5) N(7) C(18) C(21) 46.6(4)
O(5) N(7) C(18) C(22) -73.6(4)
C(16) N(7) C(18) C(17) -22.3(3)
C(16) N(7) C(18) C(21) -144.4(3)
C(16) N(7) C(18) C(22) 95.4(3)
C(18) N(7) C(16) N(6) 10.7(4)
C(18) N(7) C(16) C(15) -165.9(3)
O(3) N(8) C(24) N(9) 178.2(2)
O(3) N(8) C(24) C(23) -0.3(5)
O(3) N(8) C(25) C(26) 169.6(2)
O(3) N(8) C(25) C(27) -70.9(3)
O(3) N(8) C(25) C(28) 46.9(4)
C(24) N(8) C(25) C(26) -19.6(3)
C(24) N(8) C(25) C(27) 99.9(3)
C(24) N(8) C(25) C(28) -142.2(3)
C(25) N(8) C(24) N(9) 8.3(3)
C(25) N(8) C(24) C(23) -170.3(3)
O(6) N(9) C(24) N(8) 179.2(2)
O(6) N(9) C(24) C(23) -2.0(4)
O(6) N(9) C(26) C(25) 169.1(2)
O(6) N(9) C(26) C(29) 47.6(4)
O(6) N(9) C(26) C(30) -71.3(4)
C(24) N(9) C(26) C(25) -19.3(3)
C(24) N(9) C(26) C(29) -140.8(3)
C(24) N(9) C(26) C(30) 100.4(3)
C(26) N(9) C(24) N(8) 7.8(3)
C(26) N(9) C(24) C(23) -173.4(2)
N(1) C(1) C(2) N(2) -47.9(4)
N(2) C(3) C(4) N(3) -47.7(4)
N(3) C(5) C(6) N(1) -49.0(4)
N(1) C(7) C(8) N(4) -32.2(5)
N(1) C(7) C(8) N(5) 152.5(3)
N(4) C(9) C(10) N(5) 20.1(2)
N(4) C(9) C(10) C(13) 137.4(3)
N(4) C(9) C(10) C(14) -94.0(3)
C(11) C(9) C(10) N(5) -92.2(3)
C(11) C(9) C(10) C(13) 25.1(4)
C(11) C(9) C(10) C(14) 153.7(3)
C(12) C(9) C(10) N(5) 138.2(3)
C(12) C(9) C(10) C(13) -104.6(3)
C(12) C(9) C(10) C(14) 24.0(4)
N(2) C(15) C(16) N(6) -32.9(5)
N(2) C(15) C(16) N(7) 143.0(3)
N(6) C(17) C(18) N(7) 23.1(3)
N(6) C(17) C(18) C(21) 142.4(3)
N(6) C(17) C(18) C(22) -88.5(3)
C(19) C(17) C(18) N(7) -89.2(3)
C(19) C(17) C(18) C(21) 30.1(4)
C(19) C(17) C(18) C(22) 159.3(3)
C(20) C(17) C(18) N(7) 140.1(3)
C(20) C(17) C(18) C(21) -100.6(4)
C(20) C(17) C(18) C(22) 28.6(4)
N(3) C(23) C(24) N(8) 0.1(3)
N(3) C(23) C(24) N(9) -178.3(2)
N(8) C(25) C(26) N(9) 21.3(2)
N(8) C(25) C(26) C(29) 138.9(2)
N(8) C(25) C(26) C(30) -91.5(3)
C(27) C(25) C(26) N(9) -92.1(3)
C(27) C(25) C(26) C(29) 25.4(4)
C(27) C(25) C(26) C(30) 155.1(3)
C(28) C(25) C(26) N(9) 139.5(3)
C(28) C(25) C(26) C(29) -102.9(3)
C(28) C(25) C(26) C(30) 26.7(4)
C(1) N(1) C(6) H(11) -108(2)
C(1) N(1) C(6) H(12) 9.1(18)
C(6) N(1) C(1) H(1) 59.0(18)
C(6) N(1) C(1) H(2) 174.1(19)
C(1) N(1) C(7) H(13) 178.1(18)
C(1) N(1) C(7) H(14) 63.0(19)
C(7) N(1) C(1) H(1) -65.2(18)
C(7) N(1) C(1) H(2) 50.0(19)
Li(1) N(1) C(1) H(1) 176.5(18)
Li(1) N(1) C(1) H(2) -68.4(19)
C(6) N(1) C(7) H(13) 51.9(18)
C(6) N(1) C(7) H(14) -63.3(19)
C(7) N(1) C(6) H(11) 17(2)
C(7) N(1) C(6) H(12) 133.7(18)
Li(1) N(1) C(6) H(11) 138(2)
Li(1) N(1) C(6) H(12) -105.6(18)
Li(1) N(1) C(7) H(13) -67.7(18)
Li(1) N(1) C(7) H(14) 177.2(18)
C(2) N(2) C(3) H(5) 172.7(15)
C(2) N(2) C(3) H(6) 58.0(18)
C(3) N(2) C(2) H(3) -106(2)
C(3) N(2) C(2) H(4) 13.4(18)
C(2) N(2) C(15) H(27) -63(2)
C(2) N(2) C(15) H(28) 56.7(17)
C(15) N(2) C(2) H(3) 21(2)
C(15) N(2) C(2) H(4) 140.9(18)
Li(1) N(2) C(2) H(3) 139(2)
Li(1) N(2) C(2) H(4) -101.3(18)
C(3) N(2) C(15) H(27) 65(2)
C(3) N(2) C(15) H(28) -176.0(17)
C(15) N(2) C(3) H(5) 46.9(16)
C(15) N(2) C(3) H(6) -67.8(18)
Li(1) N(2) C(3) H(5) -70.0(16)
Li(1) N(2) C(3) H(6) 175.4(18)
Li(1) N(2) C(15) H(27) 179.2(11)
Li(1) N(2) C(15) H(28) -61.5(17)
C(4) N(3) C(5) H(9) 172(2)
C(4) N(3) C(5) H(10) 56(2)
C(5) N(3) C(4) H(7) -104.4(15)
C(5) N(3) C(4) H(8) 14(2)
C(4) N(3) C(23) H(41) -77.7(17)
C(4) N(3) C(23) H(42) 36.9(17)
C(23) N(3) C(4) H(7) 20.5(15)
C(23) N(3) C(4) H(8) 139(2)
Li(1) N(3) C(4) H(7) 143.7(15)
Li(1) N(3) C(4) H(8) -98(2)
C(5) N(3) C(23) H(41) 47.9(17)
C(5) N(3) C(23) H(42) 162.5(17)
C(23) N(3) C(5) H(9) 49(2)
C(23) N(3) C(5) H(10) -67(2)
Li(1) N(3) C(5) H(9) -70(2)
Li(1) N(3) C(5) H(10) 174(2)
Li(1) N(3) C(23) H(41) 159.8(17)
Li(1) N(3) C(23) H(42) -85.6(17)
N(1) C(1) C(2) H(3) -177(2)
N(1) C(1) C(2) H(4) 73.8(19)
H(1) C(1) C(2) N(2) -171.6(17)
H(1) C(1) C(2) H(3) 60(2)
H(1) C(1) C(2) H(4) -50(2)
H(2) C(1) C(2) N(2) 70(2)
H(2) C(1) C(2) H(3) -59(3)
H(2) C(1) C(2) H(4) -168(2)
N(2) C(3) C(4) H(7) -173.4(15)
N(2) C(3) C(4) H(8) 74(2)
H(5) C(3) C(4) N(3) 71.6(18)
H(5) C(3) C(4) H(7) -54(2)
H(5) C(3) C(4) H(8) -167(2)
H(6) C(3) C(4) N(3) -177(2)
H(6) C(3) C(4) H(7) 57(2)
H(6) C(3) C(4) H(8) -56(2)
N(3) C(5) C(6) H(11) -172(2)
N(3) C(5) C(6) H(12) 72.7(16)
H(9) C(5) C(6) N(1) 73.4(18)
H(9) C(5) C(6) H(11) -50(2)
H(9) C(5) C(6) H(12) -165(2)
H(10) C(5) C(6) N(1) -173.9(18)
H(10) C(5) C(6) H(11) 63(2)
H(10) C(5) C(6) H(12) -52(2)
H(13) C(7) C(8) N(4) 86.9(19)
H(13) C(7) C(8) N(5) -88.5(19)
H(14) C(7) C(8) N(4) -159.3(18)
H(14) C(7) C(8) N(5) 25.4(18)
N(4) C(9) C(11) H(15) 55(2)
N(4) C(9) C(11) H(16) 178.7(11)
N(4) C(9) C(11) H(17) -64(2)
N(4) C(9) C(12) H(18) 54(2)
N(4) C(9) C(12) H(19) 172(2)
N(4) C(9) C(12) H(20) -67(2)
C(10) C(9) C(11) H(15) 165(2)
C(10) C(9) C(11) H(16) -71.7(19)
C(10) C(9) C(11) H(17) 46(2)
C(10) C(9) C(12) H(18) -59(2)
C(10) C(9) C(12) H(19) 59(2)
C(10) C(9) C(12) H(20) 179.5(17)
C(11) C(9) C(12) H(18) 170(2)
C(11) C(9) C(12) H(19) -72(2)
C(11) C(9) C(12) H(20) 48(2)
C(12) C(9) C(11) H(15) -63(2)
C(12) C(9) C(11) H(16) 60.2(19)
C(12) C(9) C(11) H(17) 178(2)
N(5) C(10) C(13) H(21) 60(2)
N(5) C(10) C(13) H(22) 174(2)
N(5) C(10) C(13) H(23) -65(2)
N(5) C(10) C(14) H(24) 55(2)
N(5) C(10) C(14) H(25) 176.9(19)
N(5) C(10) C(14) H(26) -61.0(16)
C(9) C(10) C(13) H(21) -52(2)
C(9) C(10) C(13) H(22) 62(2)
C(9) C(10) C(13) H(23) -177(2)
C(9) C(10) C(14) H(24) 165(2)
C(9) C(10) C(14) H(25) -72.8(19)
C(9) C(10) C(14) H(26) 49.3(16)
C(13) C(10) C(14) H(24) -64(2)
C(13) C(10) C(14) H(25) 57.8(19)
C(13) C(10) C(14) H(26) 180.0(15)
C(14) C(10) C(13) H(21) 178(2)
C(14) C(10) C(13) H(22) -68(2)
C(14) C(10) C(13) H(23) 52(2)
H(27) C(15) C(16) N(6) -160(2)
H(27) C(15) C(16) N(7) 16(2)
H(28) C(15) C(16) N(6) 88.4(17)
H(28) C(15) C(16) N(7) -95.7(16)
N(6) C(17) C(19) H(29) 175(2)
N(6) C(17) C(19) H(30) -60.4(19)
N(6) C(17) C(19) H(31) 64(2)
N(6) C(17) C(20) H(32) 48(2)
N(6) C(17) C(20) H(33) 175(2)
N(6) C(17) C(20) H(34) -66(2)
C(18) C(17) C(19) H(29) -76(2)
C(18) C(17) C(19) H(30) 48.4(19)
C(18) C(17) C(19) H(31) 172(2)
C(18) C(17) C(20) H(32) -64(2)
C(18) C(17) C(20) H(33) 64(2)
C(18) C(17) C(20) H(34) -178(2)
C(19) C(17) C(20) H(32) 165(2)
C(19) C(17) C(20) H(33) -68(2)
C(19) C(17) C(20) H(34) 51(2)
C(20) C(17) C(19) H(29) 57(2)
C(20) C(17) C(19) H(30) -179.1(18)
C(20) C(17) C(19) H(31) -55(2)
N(7) C(18) C(21) H(35) -60.3
N(7) C(18) C(21) H(36) 59.6
N(7) C(18) C(21) H(37) 179.8
N(7) C(18) C(22) H(38) -58.8(18)
N(7) C(18) C(22) H(39) -179(2)
N(7) C(18) C(22) H(40) 57(2)
C(17) C(18) C(21) H(35) -174.0
C(17) C(18) C(21) H(36) -54.1
C(17) C(18) C(21) H(37) 66.1
C(17) C(18) C(22) H(38) 50.4(18)
C(17) C(18) C(22) H(39) -70(2)
C(17) C(18) C(22) H(40) 166(2)
C(21) C(18) C(22) H(38) -178.7(18)
C(21) C(18) C(22) H(39) 61(2)
C(21) C(18) C(22) H(40) -63(2)
C(22) C(18) C(21) H(35) 56.0
C(22) C(18) C(21) H(36) 175.9
C(22) C(18) C(21) H(37) -63.9
H(41) C(23) C(24) N(8) -126.9(17)
H(41) C(23) C(24) N(9) 54.7(17)
H(42) C(23) C(24) N(8) 122.3(18)
H(42) C(23) C(24) N(9) -56.2(18)
N(8) C(25) C(27) H(43) -61(2)
N(8) C(25) C(27) H(44) 60(2)
N(8) C(25) C(27) H(45) -176(2)
N(8) C(25) C(28) H(46) 176(2)
N(8) C(25) C(28) H(47) -63.3(19)
N(8) C(25) C(28) H(48) 67(2)
C(26) C(25) C(27) H(43) 49(2)
C(26) C(25) C(27) H(44) 170(2)
C(26) C(25) C(27) H(45) -66(2)
C(26) C(25) C(28) H(46) 63(2)
C(26) C(25) C(28) H(47) -176.7(19)
C(26) C(25) C(28) H(48) -46(2)
C(27) C(25) C(28) H(46) -68(2)
C(27) C(25) C(28) H(47) 52.5(19)
C(27) C(25) C(28) H(48) -177(2)
C(28) C(25) C(27) H(43) -179(2)
C(28) C(25) C(27) H(44) -58(2)
C(28) C(25) C(27) H(45) 66(2)
N(9) C(26) C(29) H(49) -60.1
N(9) C(26) C(29) H(50) 59.6
N(9) C(26) C(29) H(51) 179.6
N(9) C(26) C(30) H(52) 66.8(18)
N(9) C(26) C(30) H(53) -178(2)
N(9) C(26) C(30) H(54) -60(2)
C(25) C(26) C(29) H(49) -172.2
C(25) C(26) C(29) H(50) -52.5
C(25) C(26) C(29) H(51) 67.5
C(25) C(26) C(30) H(52) 176.3(18)
C(25) C(26) C(30) H(53) -69(2)
C(25) C(26) C(30) H(54) 49(2)
C(29) C(26) C(30) H(52) -51.7(18)
C(29) C(26) C(30) H(53) 63(2)
C(29) C(26) C(30) H(54) -179(2)
C(30) C(26) C(29) H(49) 56.0
C(30) C(26) C(29) H(50) 175.7
C(30) C(26) C(29) H(51) -64.3
